data_1515588
loop_
_publ_author_name
'Chiu, Chien-Yang'
'Kim, Bumjung'
'Gorodetsky, Alon A.'
'Sattler, Wesley'
'Wei, Sujun'
'Sattler, Aaron'
'Steigerwald, Michael'
'Nuckolls, Colin'

_publ_section_title
;
 Shape-shifting in contorted dibenzotetrathienocoronenes
;
_journal_issue 8
_journal_name_full 'Chemical Science'
_journal_page_first 1480
_journal_paper_doi 10.1039/c1sc00156f
_journal_volume 2
_journal_year 2011
_chemical_formula_sum 'C40 H16 S4'
_chemical_formula_weight 624.77
_chemical_name_systematic
;
?
;
_space_group_IT_number 2
_symmetry_cell_setting triclinic
_symmetry_space_group_name_Hall '-P 1'
_symmetry_space_group_name_H-M 'P -1'
_atom_sites_solution_hydrogens geom
_atom_sites_solution_primary direct
_atom_sites_solution_secondary difmap
_audit_creation_method SHELXL-97
_cell_angle_alpha 118.434(2)
_cell_angle_beta 93.312(3)
_cell_angle_gamma 94.220(3)
_cell_formula_units_Z 1
_cell_length_a 3.8220(7)
_cell_length_b 13.266(2)
_cell_length_c 13.858(2)
_cell_measurement_reflns_used 5500
_cell_measurement_temperature 125(2)
_cell_measurement_theta_max 32.43
_cell_measurement_theta_min 2.95
_cell_volume 612.74(17)
_computing_cell_refinement 'Bruker SMART'
_computing_data_collection 'Bruker SMART'
_computing_data_reduction 'Bruker SAINT'
_computing_molecular_graphics 'Bruker SHELXTL'
_computing_publication_material 'Bruker SHELXTL'
_computing_structure_refinement 'SHELXL-97 (Sheldrick, 2008)'
_computing_structure_solution 'SHELXS-97 (Sheldrick, 2008)'
_diffrn_ambient_temperature 125(2)
_diffrn_measured_fraction_theta_full 0.932
_diffrn_measured_fraction_theta_max 0.932
_diffrn_measurement_device_type 'CCD area detector'
_diffrn_measurement_method 'phi and omega scans'
_diffrn_radiation_monochromator graphite
_diffrn_radiation_source 'fine-focus sealed tube'
_diffrn_radiation_type MoK\a
_diffrn_radiation_wavelength 0.71073
_diffrn_reflns_av_R_equivalents 0.0297
_diffrn_reflns_av_sigmaI/netI 0.0417
_diffrn_reflns_limit_h_max 5
_diffrn_reflns_limit_h_min -5
_diffrn_reflns_limit_k_max 19
_diffrn_reflns_limit_k_min -19
_diffrn_reflns_limit_l_max 20
_diffrn_reflns_limit_l_min -20
_diffrn_reflns_number 10530
_diffrn_reflns_theta_full 32.55
_diffrn_reflns_theta_max 32.55
_diffrn_reflns_theta_min 1.68
_exptl_absorpt_coefficient_mu 0.424
_exptl_absorpt_correction_T_max 0.9916
_exptl_absorpt_correction_T_min 0.7643
_exptl_absorpt_correction_type empirical
_exptl_absorpt_process_details SADABS
_exptl_crystal_colour YELLOW
_exptl_crystal_density_diffrn 1.693
_exptl_crystal_density_method 'not measured'
_exptl_crystal_description NEEDLE
_exptl_crystal_F_000 320
_exptl_crystal_size_max 0.67
_exptl_crystal_size_mid 0.03
_exptl_crystal_size_min 0.02
_refine_diff_density_max 1.525
_refine_diff_density_min -0.618
_refine_diff_density_rms 0.123
_refine_ls_extinction_method none
_refine_ls_goodness_of_fit_ref 1.052
_refine_ls_hydrogen_treatment constr
_refine_ls_matrix_type full
_refine_ls_number_parameters 199
_refine_ls_number_reflns 4150
_refine_ls_number_restraints 0
_refine_ls_restrained_S_all 1.052
_refine_ls_R_factor_all 0.0711
_refine_ls_R_factor_gt 0.0543
_refine_ls_shift/su_max 0.000
_refine_ls_shift/su_mean 0.000
_refine_ls_structure_factor_coef Fsqd
_refine_ls_weighting_details 'calc w=1/[\s^2^(Fo^2^)+(0.0787P)^2^+1.0429P] where P=(Fo^2^+2Fc^2^)/3'
_refine_ls_weighting_scheme calc
_refine_ls_wR_factor_gt 0.1474
_refine_ls_wR_factor_ref 0.1589
_reflns_number_gt 3249
_reflns_number_total 4150
_reflns_threshold_expression >2sigma(I)
_cod_data_source_file c1sc00156f.txt
_cod_data_source_block 2s10
_cod_depositor_comments
;
The following automatic conversions were performed:

'_symmetry_cell_setting' value 'Triclinic' changed to 'triclinic'
according to
/usr/data/users/saulius/automatic-downloads/retrospective/RSC/lib/dictionaries/cif_core.dic
dictionary named 'cif_core.dic' version 2.4.2 from
2011-04-26.

'_exptl_absorpt_correction_type' value 'EMPIRICAL'
changed to 'empirical' according to
/usr/data/users/saulius/automatic-downloads/retrospective/RSC/lib/dictionaries/cif_core.dic
dictionary named 'cif_core.dic' version 2.4.2 from
2011-04-26.

'_refine_ls_hydrogen_treatment' value 'CONSTR' changed
to 'constr' according to
/usr/data/users/saulius/automatic-downloads/retrospective/RSC/lib/dictionaries/cif_core.dic
dictionary named 'cif_core.dic' version 2.4.2 from 2011-04-26.

Automatic conversion script
Id: cif_fix_values 2281 2013-09-26 08:29:07Z andrius 
;
_cod_original_cell_volume 612.75(18)
_cod_original_sg_symbol_H-M P-1
_cod_database_code 1515588

loop_
_symmetry_equiv_pos_as_xyz
'x, y, z'
'-x, -y, -z'

loop_
_atom_site_label
_atom_site_type_symbol
_atom_site_fract_x
_atom_site_fract_y
_atom_site_fract_z
_atom_site_U_iso_or_equiv
_atom_site_adp_type
_atom_site_occupancy
_atom_site_symmetry_multiplicity
_atom_site_calc_flag
_atom_site_refinement_flags
S1 S 0.71169(17) 0.53644(5) 0.40672(5) 0.01795(15) Uani 1 1 d .
S2 S 0.01709(16) 0.68848(5) -0.24732(5) 0.01681(15) Uani 1 1 d .
C1 C 0.0583(6) 0.8427(2) -0.03941(18) 0.0151(4) Uani 1 1 d .
H1A H 0.0437 0.9128 0.0262 0.018 Uiso 1 1 calc R
C2 C 0.2112(5) 0.74113(18) -0.04437(18) 0.0106(4) Uani 1 1 d .
C3 C 0.3676(6) 0.72683(17) 0.04399(17) 0.0104(4) Uani 1 1 d .
C4 C 0.4844(6) 0.82334(18) 0.15268(17) 0.0109(4) Uani 1 1 d .
C5 C 0.5359(6) 0.94431(19) 0.17679(19) 0.0123(4) Uani 1 1 d .
H5A H 0.4652 0.9623 0.1204 0.015 Uiso 1 1 calc R
C6 C 0.6754(7) 1.0285(2) 0.2730(2) 0.0191(5) Uani 1 1 d .
H6A H 0.6926 1.1059 0.2860 0.023 Uiso 1 1 calc R
C7 C 0.7970(7) 1.0058(2) 0.3553(2) 0.0193(5) Uani 1 1 d .
H7A H 0.9067 1.0672 0.4234 0.023 Uiso 1 1 calc R
C8 C 0.7614(6) 0.8965(2) 0.33993(18) 0.0153(4) Uani 1 1 d .
H8A H 0.8489 0.8827 0.3977 0.018 Uiso 1 1 calc R
C9 C 0.5959(6) 0.80146(18) 0.23914(17) 0.0120(4) Uani 1 1 d .
C10 C 0.5760(6) 0.68472(18) 0.22053(17) 0.0110(4) Uani 1 1 d .
C11 C 0.6089(6) 0.65852(18) 0.30945(18) 0.0125(4) Uani 1 1 d .
C12 C 0.5569(6) 0.7304(2) 0.42428(18) 0.0148(4) Uani 1 1 d .
H12A H 0.4979 0.8071 0.4539 0.018 Uiso 1 1 calc R
C13 C 0.6022(7) 0.6752(2) 0.4848(2) 0.0201(5) Uani 1 1 d .
H13A H 0.5766 0.7090 0.5614 0.024 Uiso 1 1 calc R
C14 C 0.6832(6) 0.54846(18) 0.28769(17) 0.0114(4) Uani 1 1 d .
C15 C 0.7007(5) 0.45843(17) 0.17824(17) 0.0103(4) Uani 1 1 d .
C16 C 0.1917(6) 0.65073(18) -0.15272(17) 0.0110(4) Uani 1 1 d .
C17 C -0.0596(6) 0.82008(19) -0.1445(2) 0.0154(4) Uani 1 1 d .
H17A H -0.1745 0.8735 -0.1587 0.019 Uiso 1 1 calc R
C18 C 0.6027(5) 0.47899(17) 0.08948(16) 0.0094(3) Uani 1 1 d .
C19 C 0.5390(5) 0.59315(17) 0.11145(17) 0.0097(4) Uani 1 1 d .
C20 C 0.4348(5) 0.61493(17) 0.02196(17) 0.0094(3) Uani 1 1 d .

loop_
_atom_site_aniso_label
_atom_site_aniso_U_11
_atom_site_aniso_U_22
_atom_site_aniso_U_33
_atom_site_aniso_U_23
_atom_site_aniso_U_13
_atom_site_aniso_U_12
S1 0.0237(3) 0.0172(3) 0.0139(3) 0.0084(2) -0.0001(2) 0.0031(2)
S2 0.0190(3) 0.0157(3) 0.0169(3) 0.0092(2) -0.0020(2) 0.0026(2)
C1 0.0125(9) 0.0289(12) 0.0139(9) 0.0159(9) 0.0078(7) 0.0155(8)
C2 0.0102(8) 0.0094(8) 0.0133(9) 0.0064(7) 0.0015(7) 0.0013(7)
C3 0.0125(9) 0.0077(8) 0.0107(9) 0.0040(7) 0.0016(7) 0.0017(7)
C4 0.0110(9) 0.0095(8) 0.0113(9) 0.0043(7) 0.0016(7) 0.0022(7)
C5 0.0114(9) 0.0188(10) 0.0177(10) 0.0158(8) 0.0083(7) 0.0094(7)
C6 0.0207(11) 0.0140(10) 0.0211(11) 0.0069(9) 0.0051(9) 0.0028(8)
C7 0.0186(11) 0.0117(9) 0.0210(11) 0.0027(9) 0.0016(9) 0.0007(8)
C8 0.0166(10) 0.0161(10) 0.0118(9) 0.0061(8) -0.0012(8) 0.0016(8)
C9 0.0146(9) 0.0090(8) 0.0109(9) 0.0036(7) 0.0013(7) 0.0021(7)
C10 0.0136(9) 0.0087(8) 0.0094(8) 0.0034(7) 0.0000(7) 0.0014(7)
C11 0.0152(9) 0.0110(9) 0.0100(9) 0.0043(7) -0.0003(7) 0.0014(7)
C12 0.0163(10) 0.0147(9) 0.0117(9) 0.0048(8) 0.0008(7) 0.0041(8)
C13 0.0221(11) 0.0258(12) 0.0114(10) 0.0080(9) 0.0013(8) 0.0038(9)
C14 0.0142(9) 0.0109(9) 0.0089(8) 0.0051(7) -0.0014(7) 0.0004(7)
C15 0.0116(9) 0.0091(8) 0.0099(8) 0.0048(7) -0.0010(7) 0.0001(7)
C16 0.0114(9) 0.0111(9) 0.0114(9) 0.0066(7) -0.0005(7) 0.0006(7)
C17 0.0142(10) 0.0151(10) 0.0216(11) 0.0125(9) 0.0010(8) 0.0036(8)
C18 0.0094(8) 0.0094(8) 0.0092(8) 0.0045(7) 0.0007(7) 0.0009(6)
C19 0.0105(8) 0.0089(8) 0.0099(8) 0.0046(7) 0.0011(7) 0.0023(7)
C20 0.0091(8) 0.0090(8) 0.0097(8) 0.0041(7) 0.0010(6) 0.0013(6)

loop_
_atom_type_symbol
_atom_type_description
_atom_type_scat_dispersion_real
_atom_type_scat_dispersion_imag
_atom_type_scat_source
C C 0.0033 0.0016 'International Tables Vol C Tables 4.2.6.8 and 6.1.1.4'
S S 0.1246 0.1234 'International Tables Vol C Tables 4.2.6.8 and 6.1.1.4'
H H 0.0000 0.0000 'International Tables Vol C Tables 4.2.6.8 and 6.1.1.4'

loop_
_geom_angle_atom_site_label_1
_geom_angle_atom_site_label_2
_geom_angle_atom_site_label_3
_geom_angle
_geom_angle_site_symmetry_1
_geom_angle_site_symmetry_3
C14 S1 C13 91.83(11) . .
C17 S2 C16 91.59(11) . .
C17 C1 C2 109.7(2) . .
C16 C2 C3 119.41(18) . .
C16 C2 C1 111.75(18) . .
C3 C2 C1 128.84(19) . .
C20 C3 C2 118.38(18) . .
C20 C3 C4 118.69(18) . .
C2 C3 C4 122.77(18) . .
C9 C4 C3 119.28(18) . .
C9 C4 C5 116.29(18) . .
C3 C4 C5 124.01(19) . .
C6 C5 C4 122.7(2) . .
C5 C6 C7 120.6(2) . .
C8 C7 C6 120.5(2) . .
C7 C8 C9 121.8(2) . .
C4 C9 C8 117.97(19) . .
C4 C9 C10 119.97(19) . .
C8 C9 C10 121.71(19) . .
C19 C10 C11 118.66(19) . .
C19 C10 C9 119.14(19) . .
C11 C10 C9 122.14(19) . .
C14 C11 C10 119.34(19) . .
C14 C11 C12 111.89(19) . .
C10 C11 C12 128.68(19) . .
C13 C12 C11 112.2(2) . .
C12 C13 S1 112.60(18) . .
C11 C14 C15 121.88(19) . .
C11 C14 S1 111.35(16) . .
C15 C14 S1 126.57(16) . .
C16 C15 C18 117.99(18) 2_665 .
C16 C15 C14 123.94(19) 2_665 .
C18 C15 C14 118.07(18) . .
C2 C16 C15 122.41(19) . 2_665
C2 C16 S2 112.02(15) . .
C15 C16 S2 125.55(16) 2_665 .
C1 C17 S2 114.80(17) . .
C15 C18 C19 119.79(18) . .
C15 C18 C20 119.64(18) . 2_665
C19 C18 C20 120.57(18) . 2_665
C10 C19 C18 120.38(18) . .
C10 C19 C20 119.27(18) . .
C18 C19 C20 120.35(18) . .
C3 C20 C18 120.72(18) . 2_665
C3 C20 C19 120.19(18) . .
C18 C20 C19 119.09(18) 2_665 .

loop_
_geom_bond_atom_site_label_1
_geom_bond_atom_site_label_2
_geom_bond_distance
_geom_bond_site_symmetry_2
S1 C14 1.729(2) .
S1 C13 1.733(3) .
S2 C17 1.708(2) .
S2 C16 1.729(2) .
C1 C17 1.379(3) .
C1 C2 1.481(3) .
C2 C16 1.399(3) .
C2 C3 1.430(3) .
C3 C20 1.413(3) .
C3 C4 1.452(3) .
C4 C9 1.411(3) .
C4 C5 1.470(3) .
C5 C6 1.312(3) .
C6 C7 1.376(4) .
C7 C8 1.357(3) .
C8 C9 1.430(3) .
C9 C10 1.439(3) .
C10 C19 1.408(3) .
C10 C11 1.432(3) .
C11 C14 1.398(3) .
C11 C12 1.449(3) .
C12 C13 1.363(3) .
C14 C15 1.425(3) .
C15 C16 1.417(3) 2_665
C15 C18 1.417(3) .
C16 C15 1.417(3) 2_665
C18 C19 1.438(3) .
C18 C20 1.440(3) 2_665
C19 C20 1.443(3) .
C20 C18 1.440(3) 2_665
